data_7119822
loop_
_publ_author_name
'Mayo, R. Alex'
'Sullivan, David J.'
'Fillion, Travis A. P.'
'Kycia, Stefan W.'
'Soldatov, Dmitriy V.'
'Preuss, Kathryn E.'

_publ_section_title
;
 Reversible crystal-to-crystal chiral resolution: making/breaking
 non-bonding SO interactions.
;
_journal_issue 28
_journal_name_full 'Chemical communications (Cambridge, England)'
_journal_page_first 3964
_journal_paper_doi 10.1039/c7cc00907k
_journal_volume 53
_journal_year 2017
_chemical_formula_moiety 'C9 H5 N O2 S2'
_chemical_formula_sum 'C9 H5 N O2 S2'
_chemical_formula_weight 223.26
_chemical_name_systematic
;
 4-Benzoyl-5H-1,2,3-dithiazol-5-one, low-temperature polymorph
;
_space_group_crystal_system orthorhombic
_space_group_IT_number 61
_space_group_name_Hall '-P 2ac 2ab'
_space_group_name_H-M_alt 'P b c a'
_symmetry_space_group_name_Hall '-P 2ac 2ab'
_symmetry_space_group_name_H-M 'P b c a'
_atom_sites_solution_hydrogens difmap
_audit_creation_method SHELXL-2013
_audit_update_record
;
2016-12-15 deposited with the CCDC.
2017-03-13 downloaded from the CCDC.
;
_cell_angle_alpha 90
_cell_angle_beta 90
_cell_angle_gamma 90
_cell_formula_units_Z 8
_cell_length_a 7.17006(6)
_cell_length_b 11.34032(10)
_cell_length_c 22.9044(2)
_cell_measurement_reflns_used 27594
_cell_measurement_temperature 150(1)
_cell_measurement_theta_max 76.8390
_cell_measurement_theta_min 3.8670
_cell_volume 1862.37(3)
_computing_cell_refinement
;
CrysAlisPro, Agilent Technologies,
Version 1.171.36.28 (release 01-02-2013 CrysAlis171 .NET)
(compiled Feb  1 2013,16:14:44)
;
_computing_data_collection
;
CrysAlisPro, Agilent Technologies,
Version 1.171.36.28 (release 01-02-2013 CrysAlis171 .NET)
(compiled Feb  1 2013,16:14:44)
;
_computing_data_reduction
;
CrysAlisPro, Agilent Technologies,
Version 1.171.36.28 (release 01-02-2013 CrysAlis171 .NET)
(compiled Feb  1 2013,16:14:44)
;
_computing_structure_refinement 'SHELXL-2013 (Sheldrick, 2013)'
_computing_structure_solution SHELXS
_diffrn_ambient_temperature 150(1)
_diffrn_detector_area_resol_mean 10.3693
_diffrn_measured_fraction_theta_full 1.000
_diffrn_measured_fraction_theta_max 0.998
_diffrn_measurement_device_type 'SuperNova, Dual, Cu at zero, Atlas'
_diffrn_measurement_method '\w scans'
_diffrn_radiation_type CuK\a
_diffrn_radiation_wavelength 1.54184
_diffrn_reflns_av_R_equivalents 0.0657
_diffrn_reflns_av_unetI/netI 0.0157
_diffrn_reflns_Laue_measured_fraction_full 1.000
_diffrn_reflns_Laue_measured_fraction_max 0.998
_diffrn_reflns_limit_h_max 9
_diffrn_reflns_limit_h_min -9
_diffrn_reflns_limit_k_max 12
_diffrn_reflns_limit_k_min -14
_diffrn_reflns_limit_l_max 28
_diffrn_reflns_limit_l_min -28
_diffrn_reflns_number 45244
_diffrn_reflns_point_group_measured_fraction_full 1.000
_diffrn_reflns_point_group_measured_fraction_max 0.998
_diffrn_reflns_theta_full 67.684
_diffrn_reflns_theta_max 76.869
_diffrn_reflns_theta_min 3.860
_diffrn_source 'SuperNova (Cu) X-ray Source'
_exptl_absorpt_coefficient_mu 4.954
_exptl_absorpt_correction_T_max 0.350
_exptl_absorpt_correction_T_min 0.036
_exptl_absorpt_correction_type analytical
_exptl_absorpt_process_details
;
CrysAlisPro, Agilent Technologies,
Version 1.171.36.28 (release 01-02-2013 CrysAlis171 .NET)
(compiled Feb  1 2013,16:14:44)
Analytical numeric absorption correction using a multifaceted crystal
            model based on expressions derived by R.C. Clark & J.S. Reid.
(Clark, R. C. & Reid, J. S. (1995). Acta Cryst. A51, 887-897)
;
_exptl_crystal_colour yellow
_exptl_crystal_density_diffrn 1.593
_exptl_crystal_description plate
_exptl_crystal_F_000 912
_exptl_crystal_recrystallization_method Sublimation
_exptl_crystal_size_max 0.350
_exptl_crystal_size_mid 0.350
_exptl_crystal_size_min 0.180
_refine_diff_density_max 0.322
_refine_diff_density_min -0.417
_refine_diff_density_rms 0.062
_refine_ls_extinction_method none
_refine_ls_goodness_of_fit_ref 1.139
_refine_ls_hydrogen_treatment refxyz
_refine_ls_matrix_type full
_refine_ls_number_parameters 142
_refine_ls_number_reflns 1956
_refine_ls_number_restraints 0
_refine_ls_restrained_S_all 1.139
_refine_ls_R_factor_all 0.0350
_refine_ls_R_factor_gt 0.0349
_refine_ls_shift/su_max 0.001
_refine_ls_shift/su_mean 0.000
_refine_ls_structure_factor_coef Fsqd
_refine_ls_weighting_details 'w=1/[\s^2^(Fo^2^)+(0.0520P)^2^+0.9593P] where P=(Fo^2^+2Fc^2^)/3'
_refine_ls_weighting_scheme calc
_refine_ls_wR_factor_gt 0.0954
_refine_ls_wR_factor_ref 0.0954
_reflns_Friedel_coverage 0.000
_reflns_number_gt 1953
_reflns_number_total 1956
_reflns_threshold_expression 'I > 2\s(I)'
_cod_data_source_file c7cc00907k2.cif
_cod_data_source_block shelx
_cod_depositor_comments 'Adding full bibliography for 7119822--7119825.cif.'
_cod_database_code 7119822
_shelx_space_group_comment
;
The symmetry employed for this shelxl refinement is uniquely defined
by the following loop, which should always be used as a source of
symmetry information in preference to the above space-group names.
They are only intended as comments.
;
_shelx_estimated_absorpt_t_min 0.276
_shelx_estimated_absorpt_t_max 0.469
_shelxl_version_number 2013-4

loop_
_space_group_symop_operation_xyz
'x, y, z'
'-x+1/2, -y, z+1/2'
'-x, y+1/2, -z+1/2'
'x+1/2, -y+1/2, -z'
'-x, -y, -z'
'x-1/2, y, -z-1/2'
'x, -y-1/2, z-1/2'
'-x-1/2, y-1/2, z'

loop_
_atom_site_label
_atom_site_type_symbol
_atom_site_fract_x
_atom_site_fract_y
_atom_site_fract_z
_atom_site_U_iso_or_equiv
_atom_site_adp_type
_atom_site_occupancy
_atom_site_site_symmetry_order
_atom_site_calc_flag
_atom_site_refinement_flags_adp
S1 S 0.23202(6) 0.45767(4) 0.01850(2) 0.03227(15) Uani 1 1 d .
S2 S 0.36592(6) 0.54743(3) 0.08350(2) 0.03117(15) Uani 1 1 d .
N3 N 0.4971(2) 0.44086(12) 0.10766(7) 0.0293(3) Uani 1 1 d .
C4 C 0.4858(2) 0.33878(14) 0.08222(7) 0.0269(3) Uani 1 1 d .
C5 C 0.3535(2) 0.32171(15) 0.03304(7) 0.0287(3) Uani 1 1 d .
O6 O 0.32365(19) 0.23330(11) 0.00487(6) 0.0355(3) Uani 1 1 d .
C7 C 0.5984(2) 0.23697(15) 0.10499(7) 0.0286(3) Uani 1 1 d .
O8 O 0.54143(19) 0.13708(10) 0.09680(6) 0.0372(3) Uani 1 1 d .
C9 C 0.7723(2) 0.25936(15) 0.13874(7) 0.0276(3) Uani 1 1 d .
C10 C 0.8366(3) 0.16854(16) 0.17512(7) 0.0306(4) Uani 1 1 d .
H10 H 0.766(3) 0.098(2) 0.1771(10) 0.037 Uiso 1 1 d U
C11 C 0.9968(3) 0.18376(17) 0.20797(8) 0.0369(4) Uani 1 1 d .
H11 H 1.034(3) 0.125(2) 0.2332(11) 0.044 Uiso 1 1 d U
C12 C 1.0951(3) 0.28907(18) 0.20506(9) 0.0397(4) Uani 1 1 d .
H12 H 1.207(4) 0.300(2) 0.2273(11) 0.048 Uiso 1 1 d U
C13 C 1.0342(3) 0.37837(18) 0.16841(9) 0.0376(4) Uani 1 1 d .
H13 H 1.100(3) 0.452(2) 0.1669(11) 0.045 Uiso 1 1 d U
C14 C 0.8744(2) 0.36391(16) 0.13498(8) 0.0316(4) Uani 1 1 d .
H14 H 0.839(3) 0.425(2) 0.1095(10) 0.038 Uiso 1 1 d U

loop_
_atom_site_aniso_label
_atom_site_aniso_U_11
_atom_site_aniso_U_22
_atom_site_aniso_U_33
_atom_site_aniso_U_23
_atom_site_aniso_U_13
_atom_site_aniso_U_12
S1 0.0343(3) 0.0247(3) 0.0378(3) -0.00206(15) -0.00709(17) 0.00415(15)
S2 0.0325(3) 0.0210(2) 0.0400(3) -0.00368(15) -0.00502(16) 0.00363(14)
N3 0.0290(7) 0.0225(7) 0.0365(7) -0.0009(5) -0.0014(6) 0.0009(5)
C4 0.0281(8) 0.0200(7) 0.0326(8) 0.0002(6) 0.0016(6) -0.0008(6)
C5 0.0299(8) 0.0221(8) 0.0343(8) 0.0011(6) 0.0006(6) 0.0008(6)
O6 0.0454(7) 0.0238(6) 0.0372(6) -0.0039(5) -0.0056(6) -0.0009(5)
C7 0.0310(8) 0.0230(8) 0.0317(8) 0.0007(6) 0.0029(6) 0.0003(7)
O8 0.0398(7) 0.0220(6) 0.0498(7) 0.0026(5) -0.0066(6) -0.0027(5)
C9 0.0294(8) 0.0243(8) 0.0290(7) -0.0006(6) 0.0025(6) 0.0048(6)
C10 0.0362(8) 0.0244(8) 0.0311(8) 0.0002(6) 0.0033(7) 0.0046(7)
C11 0.0416(10) 0.0338(9) 0.0351(9) 0.0047(7) -0.0027(7) 0.0091(8)
C12 0.0351(9) 0.0428(11) 0.0411(10) 0.0024(8) -0.0074(8) 0.0037(8)
C13 0.0336(9) 0.0355(9) 0.0437(9) 0.0045(8) -0.0023(8) -0.0042(8)
C14 0.0314(8) 0.0281(8) 0.0355(8) 0.0046(7) -0.0001(7) 0.0007(7)

loop_
_atom_type_symbol
_atom_type_description
_atom_type_scat_dispersion_real
_atom_type_scat_dispersion_imag
_atom_type_scat_source
C C 0.0181 0.0091 'International Tables Vol C Tables 4.2.6.8 and 6.1.1.4'
H H 0.0000 0.0000 'International Tables Vol C Tables 4.2.6.8 and 6.1.1.4'
N N 0.0311 0.0180 'International Tables Vol C Tables 4.2.6.8 and 6.1.1.4'
O O 0.0492 0.0322 'International Tables Vol C Tables 4.2.6.8 and 6.1.1.4'
S S 0.3331 0.5567 'International Tables Vol C Tables 4.2.6.8 and 6.1.1.4'

loop_
_geom_angle_atom_site_label_1
_geom_angle_atom_site_label_2
_geom_angle_atom_site_label_3
_geom_angle
C5 S1 S2 93.70(6)
N3 S2 S1 98.59(6)
C4 N3 S2 118.22(13)
N3 C4 C5 119.77(15)
N3 C4 C7 119.72(15)
C5 C4 C7 120.42(14)
O6 C5 C4 128.65(16)
O6 C5 S1 121.64(13)
C4 C5 S1 109.71(12)
O8 C7 C9 121.27(16)
O8 C7 C4 118.74(16)
C9 C7 C4 119.95(14)
C14 C9 C10 119.20(16)
C14 C9 C7 123.50(15)
C10 C9 C7 117.28(15)
C11 C10 C9 120.27(17)
C11 C10 H10 121.6(14)
C9 C10 H10 118.1(14)
C10 C11 C12 120.18(17)
C10 C11 H11 119.5(15)
C12 C11 H11 120.3(14)
C13 C12 C11 119.85(18)
C13 C12 H12 119.3(14)
C11 C12 H12 120.9(14)
C12 C13 C14 120.52(19)
C12 C13 H13 120.2(15)
C14 C13 H13 119.3(15)
C13 C14 C9 119.95(17)
C13 C14 H14 118.4(14)
C9 C14 H14 121.6(14)

loop_
_geom_bond_atom_site_label_1
_geom_bond_atom_site_label_2
_geom_bond_distance
S1 C5 1.8017(17)
S1 S2 2.0432(6)
S2 N3 1.6284(15)
N3 C4 1.298(2)
C4 C5 1.485(2)
C4 C7 1.502(2)
C5 O6 1.211(2)
C7 O8 1.219(2)
C7 C9 1.489(2)
C9 C14 1.396(2)
C9 C10 1.403(2)
C10 C11 1.384(3)
C10 H10 0.95(2)
C11 C12 1.388(3)
C11 H11 0.92(2)
C12 C13 1.386(3)
C12 H12 0.96(3)
C13 C14 1.388(3)
C13 H13 0.95(2)
C14 H14 0.94(2)
